data_1525959
loop_
_publ_author_name
'El Abiad, A.'
'Gravereau, P.'
'Es-Sakhi, B.'
'Mesnaoui, M.'
'Belharouak, I.'
'Maazaz, M.'
'Parent, C.'
'Wallez, G.'
'le Flem, G.'

_publ_section_title
;
 The structure and luminescent properties of Tl Zn (P O3)3
;
_journal_name_full 'Journal of Solid State Chemistry'
_journal_page_first 584
_journal_page_last 590
_journal_volume 154
_journal_year 2000
_chemical_formula_sum 'O9 P3 Tl Zn'
_chemical_name_systematic 'Tl Zn (P O3)3'
_space_group_IT_number 57
_symmetry_space_group_name_Hall '-P 2c 2b'
_symmetry_space_group_name_H-M 'P b c m'
_cell_angle_alpha 90
_cell_angle_beta 90
_cell_angle_gamma 90
_cell_formula_units_Z 4
_cell_length_a 5.1192
_cell_length_b 11.8822
_cell_length_c 12.9827
_cell_volume 789.703
_citation_journal_id_ASTM JSSCBI
_cod_data_source_file ElAbiad_JSSCBI_2000_21.cif
_cod_data_source_block O9P3Tl1Zn1
_cod_original_cell_volume 789.7034
_cod_original_formula_sum 'O9 P3 Tl1 Zn1'
_cod_database_code 1525959

loop_
_symmetry_equiv_pos_as_xyz
x,y,z
-x,-y,z+1/2
x,-y+1/2,-z
-x,y+1/2,-z+1/2
-x,-y,-z
x,y,-z-1/2
-x,y-1/2,z
x,-y-1/2,z-1/2

loop_
_atom_site_label
_atom_site_type_symbol
_atom_site_fract_x
_atom_site_fract_y
_atom_site_fract_z
_atom_site_occupancy
_atom_site_U_iso_or_equiv
P2 P+5 0.489 0.415 0.135 1 0.0
O4 O-2 0.672 0.498 0.097 1 0.0
Tl1 Tl+1 0.076 0.145 0.25 1 0.0
Zn1 Zn+2 0 0 0 1 0.0
O3 O-2 0.204 0.437 0.126 1 0.0
O5 O-2 0.551 0.382 0.25 1 0.0
O2 O-2 0.901 0.158 0.051 1 0.0
P1 P+5 0.751 0.25 0 1 0.0
O1 O-2 0.547 0.299 0.084 1 0.0
